data_2212992
loop_
_publ_author_name
'Yathirajan, H. S.'
'Ashok, M. A.'
'Narayana Achar, B.'
'Bolte, Michael'

_publ_section_title
;
 Mepazinium picrate
;
_journal_coeditor_code SG2141
_journal_issue 4
_journal_name_full 'Acta Crystallographica Section E'
_journal_page_first o1691
_journal_page_last o1692
_journal_paper_doi 10.1107/S1600536807009877
_journal_volume 63
_journal_year 2007
_chemical_formula_iupac 'C19 H23 N2 S +, C6 H2 N3 O7 -'
_chemical_formula_moiety 'C19 H23 N2 S +, C6 H2 N3 O7 -'
_chemical_formula_sum 'C25 H25 N5 O7 S'
_chemical_formula_weight 539.56
_chemical_name_common
;
Mepazinium picrate
;
_chemical_name_systematic
;
1-methyl-3-(10H-phenothiazin-10-ylmethyl)piperidinium 2,4,6-trinitrophenolate
;
_space_group_IT_number 2
_symmetry_cell_setting triclinic
_symmetry_space_group_name_Hall '-P 1'
_symmetry_space_group_name_H-M 'P -1'
_atom_sites_solution_hydrogens geom
_atom_sites_solution_primary direct
_atom_sites_solution_secondary difmap
_audit_creation_method SHELXL-97
_cell_angle_alpha 93.524(7)
_cell_angle_beta 99.629(8)
_cell_angle_gamma 102.419(7)
_cell_formula_units_Z 2
_cell_length_a 8.3584(9)
_cell_length_b 10.7782(9)
_cell_length_c 14.5062(13)
_cell_measurement_reflns_used 11665
_cell_measurement_temperature 173(2)
_cell_measurement_theta_max 25.7
_cell_measurement_theta_min 3.6
_cell_volume 1251.8(2)
_computing_cell_refinement X-AREA
_computing_data_collection 'X-AREA (Stoe & Cie, 2001)'
_computing_data_reduction X-AREA
_computing_molecular_graphics 'XP in SHELXTL-Plus (Sheldrick, 1991)'
_computing_publication_material 'SHELXL97 and PLATON (Spek, 2003)'
_computing_structure_refinement 'SHELXL97 (Sheldrick, 1997)'
_computing_structure_solution 'SHELXS97 (Sheldrick, 1997)'
_diffrn_ambient_temperature 173(2)
_diffrn_measured_fraction_theta_full 0.994
_diffrn_measured_fraction_theta_max 0.990
_diffrn_measurement_device_type 'Stoe IPDSII two-circle'
_diffrn_measurement_method \w
_diffrn_radiation_monochromator graphite
_diffrn_radiation_source 'fine-focus sealed tube'
_diffrn_radiation_type MoK\a
_diffrn_radiation_wavelength 0.71073
_diffrn_reflns_av_R_equivalents 0.0369
_diffrn_reflns_av_sigmaI/netI 0.0333
_diffrn_reflns_limit_h_max 9
_diffrn_reflns_limit_h_min -10
_diffrn_reflns_limit_k_max 13
_diffrn_reflns_limit_k_min -13
_diffrn_reflns_limit_l_max 17
_diffrn_reflns_limit_l_min -17
_diffrn_reflns_number 12751
_diffrn_reflns_theta_full 25.00
_diffrn_reflns_theta_max 25.59
_diffrn_reflns_theta_min 3.46
_diffrn_standards_number 0
_exptl_absorpt_coefficient_mu 0.185
_exptl_absorpt_correction_T_max 0.9195
_exptl_absorpt_correction_T_min 0.9112
_exptl_absorpt_correction_type multi-scan
_exptl_absorpt_process_details '(MULABS; Spek, 2003; Blessing, 1995)'
_exptl_crystal_colour yellow
_exptl_crystal_density_diffrn 1.431
_exptl_crystal_density_method 'not measured'
_exptl_crystal_description block
_exptl_crystal_F_000 564
_exptl_crystal_size_max 0.45
_exptl_crystal_size_mid 0.45
_exptl_crystal_size_min 0.40
_refine_diff_density_max 0.242
_refine_diff_density_min -0.307
_refine_ls_extinction_coef 0.0154(19)
_refine_ls_extinction_expression Fc^*^=kFc[1+0.001xFc^2^\l^3^/sin(2\q)]^-1/4^
_refine_ls_extinction_method SHELXL97
_refine_ls_goodness_of_fit_ref 1.028
_refine_ls_hydrogen_treatment mixed
_refine_ls_matrix_type full
_refine_ls_number_parameters 348
_refine_ls_number_reflns 4656
_refine_ls_number_restraints 0
_refine_ls_restrained_S_all 1.028
_refine_ls_R_factor_all 0.0471
_refine_ls_R_factor_gt 0.0365
_refine_ls_shift/su_max 0.000
_refine_ls_shift/su_mean 0.000
_refine_ls_structure_factor_coef Fsqd
_refine_ls_weighting_details 'calc w=1/[\s^2^(Fo^2^)+(0.0554P)^2^+0.2289P] where P=(Fo^2^+2Fc^2^)/3'
_refine_ls_weighting_scheme calc
_refine_ls_wR_factor_gt 0.0929
_refine_ls_wR_factor_ref 0.0975
_reflns_number_gt 3824
_reflns_number_total 4656
_reflns_threshold_expression I>2\s(I)
_cod_data_source_file sg2141.cif
_cod_data_source_block I
_cod_depositor_comments
;
The following automatic conversions were performed:
'_symmetry_cell_setting' value 'Triclinic' changed to 'triclinic'
according to '/home/saulius/struct/CIF-dictionaries/cif_core.dic'
dictionary named 'cif_core.dic' version 2.4.1 from 2010-06-29.

Automatic conversion script
Id: cif_fix_enum 1527 2010-12-29 10:47:43Z saulius 

The following automatic conversions were performed:

'_symmetry_cell_setting' value 'Triclinic' changed to 'triclinic'
according to /home/saulius/struct/CIF-dictionaries/cif_core.dic
dictionary named 'cif_core.dic' version 2.4.1 from 2010-06-29.

Automatic conversion script
Id: cif_fix_values 1715 2011-07-08 13:25:40Z adriana 
;
_cod_database_code 2212992
_cod_database_fobs_code 2212992

loop_
_symmetry_equiv_pos_as_xyz
'x, y, z'
'-x, -y, -z'

loop_
_atom_site_type_symbol
_atom_site_label
_atom_site_fract_x
_atom_site_fract_y
_atom_site_fract_z
_atom_site_U_iso_or_equiv
_atom_site_adp_type
_atom_site_calc_flag
_atom_site_refinement_flags
_atom_site_occupancy
S S1 0.02175(7) 0.37989(5) 0.35523(3) 0.04206(15) Uani d . 1
N N1 0.28825(18) 0.24026(12) 0.40629(9) 0.0268(3) Uani d . 1
C C1 0.3945(2) 0.14854(15) 0.40418(11) 0.0281(4) Uani d . 1
H H1A 0.3353 0.0661 0.4218 0.034 Uiso calc R 1
H H1B 0.4974 0.1801 0.4519 0.034 Uiso calc R 1
C C2 0.4430(2) 0.12556(14) 0.30814(11) 0.0237(3) Uani d . 1
H H2 0.5123 0.2071 0.2933 0.028 Uiso calc R 1
C C3 0.28805(19) 0.08374(14) 0.23111(11) 0.0224(3) Uani d . 1
H H3A 0.2160 0.0047 0.2460 0.027 Uiso calc R 1
H H3B 0.2238 0.1510 0.2280 0.027 Uiso calc R 1
N N4 0.33760(16) 0.05998(12) 0.13795(9) 0.0217(3) Uani d . 1
H H4 0.402(3) 0.132(2) 0.1256(14) 0.041(6) Uiso d . 1
C C5 0.4332(2) -0.04426(14) 0.13991(12) 0.0298(4) Uani d . 1
H H5A 0.4653 -0.0579 0.0781 0.036 Uiso calc R 1
H H5B 0.3614 -0.1251 0.1522 0.036 Uiso calc R 1
C C6 0.5888(2) -0.00758(16) 0.21622(13) 0.0329(4) Uani d . 1
H H6A 0.6661 0.0675 0.1997 0.039 Uiso calc R 1
H H6B 0.6460 -0.0791 0.2195 0.039 Uiso calc R 1
C C7 0.5469(2) 0.02409(15) 0.31244(13) 0.0312(4) Uani d . 1
H H7A 0.6514 0.0558 0.3589 0.037 Uiso calc R 1
H H7B 0.4838 -0.0544 0.3335 0.037 Uiso calc R 1
C C8 0.1906(2) 0.03098(15) 0.06006(12) 0.0298(4) Uani d . 1
H H8A 0.1321 0.1006 0.0605 0.045 Uiso calc R 1
H H8B 0.1149 -0.0489 0.0685 0.045 Uiso calc R 1
H H8C 0.2277 0.0221 -0.0001 0.045 Uiso calc R 1
C C11 0.2373(3) 0.44361(16) 0.35978(11) 0.0330(4) Uani d . 1
C C12 0.3513(2) 0.36750(14) 0.38561(11) 0.0275(4) Uani d . 1
C C13 0.5205(2) 0.41886(15) 0.38934(11) 0.0322(4) Uani d . 1
H H13 0.5990 0.3696 0.4094 0.039 Uiso calc R 1
C C14 0.5765(3) 0.54132(16) 0.36413(12) 0.0400(5) Uani d . 1
H H14 0.6920 0.5744 0.3660 0.048 Uiso calc R 1
C C15 0.4627(3) 0.61440(17) 0.33643(13) 0.0466(5) Uani d . 1
H H15 0.5000 0.6973 0.3182 0.056 Uiso calc R 1
C C16 0.2945(3) 0.56665(17) 0.33535(12) 0.0435(5) Uani d . 1
H H16 0.2174 0.6180 0.3178 0.052 Uiso calc R 1
C C21 0.0389(2) 0.28760(16) 0.45189(11) 0.0318(4) Uani d . 1
C C22 0.1689(2) 0.22330(15) 0.46664(11) 0.0267(4) Uani d . 1
C C23 0.1764(2) 0.14648(15) 0.54057(12) 0.0316(4) Uani d . 1
H H23 0.2651 0.1040 0.5525 0.038 Uiso calc R 1
C C24 0.0554(3) 0.13102(17) 0.59742(13) 0.0381(4) Uani d . 1
H H24 0.0604 0.0762 0.6461 0.046 Uiso calc R 1
C C25 -0.0716(3) 0.19527(18) 0.58296(13) 0.0411(4) Uani d . 1
H H25 -0.1538 0.1848 0.6216 0.049 Uiso calc R 1
C C26 -0.0782(2) 0.27549(18) 0.51133(13) 0.0405(4) Uani d . 1
H H26 -0.1629 0.3223 0.5028 0.049 Uiso calc R 1
O O31 0.56325(14) 0.23524(10) 0.07476(8) 0.0273(3) Uani d . 1
C C31 0.64495(19) 0.34878(13) 0.09897(10) 0.0198(3) Uani d . 1
C C32 0.57653(18) 0.45812(14) 0.11859(10) 0.0205(3) Uani d . 1
C C33 0.67187(19) 0.58233(13) 0.13681(10) 0.0207(3) Uani d . 1
H H33 0.6202 0.6514 0.1459 0.025 Uiso calc R 1
C C34 0.84247(19) 0.60521(13) 0.14171(10) 0.0198(3) Uani d . 1
C C35 0.92134(19) 0.50618(13) 0.12421(10) 0.0195(3) Uani d . 1
H H35 1.0382 0.5225 0.1260 0.023 Uiso calc R 1
C C36 0.82353(18) 0.38509(13) 0.10438(10) 0.0189(3) Uani d . 1
N N32 0.39911(16) 0.44032(12) 0.12034(9) 0.0230(3) Uani d . 1
N N34 0.94252(17) 0.73405(11) 0.16701(9) 0.0236(3) Uani d . 1
N N36 0.90516(16) 0.28134(11) 0.08304(9) 0.0216(3) Uani d . 1
O O321 0.32327(15) 0.33772(11) 0.14170(10) 0.0359(3) Uani d . 1
O O322 0.33216(14) 0.52989(11) 0.10250(9) 0.0322(3) Uani d . 1
O O341 0.87183(15) 0.82411(10) 0.16471(9) 0.0347(3) Uani d . 1
O O342 1.09587(14) 0.74930(10) 0.19020(8) 0.0293(3) Uani d . 1
O O361 0.97890(16) 0.28866(11) 0.01673(9) 0.0351(3) Uani d . 1
O O362 0.89583(17) 0.19274(11) 0.13283(9) 0.0367(3) Uani d . 1

loop_
_atom_site_aniso_label
_atom_site_aniso_U_11
_atom_site_aniso_U_22
_atom_site_aniso_U_33
_atom_site_aniso_U_12
_atom_site_aniso_U_13
_atom_site_aniso_U_23
S1 0.0489(3) 0.0552(3) 0.0284(2) 0.0316(2) -0.0013(2) 0.0060(2)
N1 0.0356(8) 0.0224(6) 0.0253(7) 0.0137(6) 0.0047(6) 0.0024(5)
C1 0.0349(9) 0.0234(8) 0.0280(8) 0.0124(7) 0.0032(7) 0.0040(6)
C2 0.0237(8) 0.0185(7) 0.0300(8) 0.0074(6) 0.0040(7) 0.0034(6)
C3 0.0215(8) 0.0192(7) 0.0285(8) 0.0060(6) 0.0090(6) 0.0017(6)
N4 0.0192(7) 0.0162(6) 0.0296(7) 0.0019(5) 0.0083(5) -0.0014(5)
C5 0.0322(9) 0.0202(7) 0.0421(10) 0.0088(7) 0.0184(8) 0.0007(7)
C6 0.0262(9) 0.0267(8) 0.0534(11) 0.0142(7) 0.0160(8) 0.0097(8)
C7 0.0268(9) 0.0263(8) 0.0435(10) 0.0127(7) 0.0052(8) 0.0079(7)
C8 0.0263(9) 0.0275(8) 0.0307(9) -0.0002(7) 0.0029(7) -0.0053(7)
C11 0.0543(12) 0.0319(9) 0.0178(8) 0.0229(8) 0.0041(8) 0.0015(6)
C12 0.0432(10) 0.0231(8) 0.0171(7) 0.0134(7) 0.0015(7) 0.0000(6)
C13 0.0466(11) 0.0244(8) 0.0233(8) 0.0090(7) 0.0000(8) -0.0016(6)
C14 0.0625(13) 0.0267(9) 0.0270(9) 0.0035(8) 0.0093(9) -0.0040(7)
C15 0.0900(18) 0.0238(9) 0.0296(10) 0.0142(10) 0.0190(10) 0.0043(7)
C16 0.0830(17) 0.0321(9) 0.0252(9) 0.0328(10) 0.0113(10) 0.0057(7)
C21 0.0363(10) 0.0343(9) 0.0235(8) 0.0126(7) -0.0012(7) -0.0049(7)
C22 0.0329(9) 0.0248(7) 0.0204(7) 0.0072(7) 0.0009(7) -0.0050(6)
C23 0.0390(10) 0.0273(8) 0.0286(9) 0.0099(7) 0.0040(8) 0.0007(7)
C24 0.0522(12) 0.0309(9) 0.0291(9) 0.0039(8) 0.0099(8) -0.0006(7)
C25 0.0457(12) 0.0407(10) 0.0367(10) 0.0067(9) 0.0148(9) -0.0048(8)
C26 0.0374(11) 0.0459(10) 0.0388(10) 0.0156(9) 0.0055(8) -0.0085(8)
O31 0.0253(6) 0.0207(5) 0.0337(6) -0.0022(4) 0.0111(5) -0.0035(4)
C31 0.0213(8) 0.0207(7) 0.0176(7) 0.0021(6) 0.0073(6) 0.0017(5)
C32 0.0159(8) 0.0248(7) 0.0217(7) 0.0039(6) 0.0067(6) 0.0027(6)
C33 0.0220(8) 0.0212(7) 0.0217(7) 0.0070(6) 0.0089(6) 0.0025(6)
C34 0.0212(8) 0.0171(7) 0.0209(7) 0.0015(6) 0.0075(6) 0.0011(5)
C35 0.0180(8) 0.0213(7) 0.0200(7) 0.0037(6) 0.0066(6) 0.0023(6)
C36 0.0207(8) 0.0190(7) 0.0187(7) 0.0058(6) 0.0072(6) 0.0009(5)
N32 0.0182(7) 0.0269(7) 0.0246(7) 0.0048(5) 0.0066(5) 0.0020(5)
N34 0.0259(8) 0.0195(6) 0.0257(7) 0.0024(5) 0.0101(6) 0.0007(5)
N36 0.0208(7) 0.0184(6) 0.0256(7) 0.0030(5) 0.0076(5) -0.0011(5)
O321 0.0234(6) 0.0305(6) 0.0553(8) 0.0005(5) 0.0164(6) 0.0100(5)
O322 0.0243(6) 0.0372(6) 0.0402(7) 0.0141(5) 0.0095(5) 0.0090(5)
O341 0.0363(7) 0.0184(5) 0.0532(8) 0.0085(5) 0.0173(6) -0.0002(5)
O342 0.0230(6) 0.0247(6) 0.0357(7) -0.0027(5) 0.0039(5) 0.0008(5)
O361 0.0434(8) 0.0352(6) 0.0359(7) 0.0151(6) 0.0255(6) 0.0031(5)
O362 0.0478(8) 0.0265(6) 0.0459(7) 0.0172(5) 0.0225(6) 0.0130(5)

loop_
_atom_type_symbol
_atom_type_description
_atom_type_scat_dispersion_real
_atom_type_scat_dispersion_imag
_atom_type_scat_source
C C 0.0033 0.0016 'International Tables Vol C Tables 4.2.6.8 and 6.1.1.4'
H H 0.0000 0.0000 'International Tables Vol C Tables 4.2.6.8 and 6.1.1.4'
N N 0.0061 0.0033 'International Tables Vol C Tables 4.2.6.8 and 6.1.1.4'
O O 0.0106 0.0060 'International Tables Vol C Tables 4.2.6.8 and 6.1.1.4'
S S 0.1246 0.1234 'International Tables Vol C Tables 4.2.6.8 and 6.1.1.4'

loop_
_geom_angle_atom_site_label_1
_geom_angle_atom_site_label_2
_geom_angle_atom_site_label_3
_geom_angle
C11 S1 C21 98.18(8)
C22 N1 C12 117.14(12)
C22 N1 C1 118.35(13)
C12 N1 C1 118.43(14)
N1 C1 C2 113.71(12)
N1 C1 H1A 108.8
C2 C1 H1A 108.8
N1 C1 H1B 108.8
C2 C1 H1B 108.8
H1A C1 H1B 107.7
C3 C2 C7 110.48(13)
C3 C2 C1 110.79(13)
C7 C2 C1 109.42(13)
C3 C2 H2 108.7
C7 C2 H2 108.7
C1 C2 H2 108.7
N4 C3 C2 110.09(12)
N4 C3 H3A 109.6
C2 C3 H3A 109.6
N4 C3 H3B 109.6
C2 C3 H3B 109.6
H3A C3 H3B 108.2
C8 N4 C3 111.41(12)
C8 N4 C5 111.58(12)
C3 N4 C5 110.92(12)
C8 N4 H4 105.0(14)
C3 N4 H4 108.5(13)
C5 N4 H4 109.2(13)
N4 C5 C6 110.20(12)
N4 C5 H5A 109.6
C6 C5 H5A 109.6
N4 C5 H5B 109.6
C6 C5 H5B 109.6
H5A C5 H5B 108.1
C5 C6 C7 111.73(14)
C5 C6 H6A 109.3
C7 C6 H6A 109.3
C5 C6 H6B 109.3
C7 C6 H6B 109.3
H6A C6 H6B 107.9
C6 C7 C2 111.04(14)
C6 C7 H7A 109.4
C2 C7 H7A 109.4
C6 C7 H7B 109.4
C2 C7 H7B 109.4
H7A C7 H7B 108.0
N4 C8 H8A 109.5
N4 C8 H8B 109.5
H8A C8 H8B 109.5
N4 C8 H8C 109.5
H8A C8 H8C 109.5
H8B C8 H8C 109.5
C16 C11 C12 119.71(19)
C16 C11 S1 120.98(15)
C12 C11 S1 119.28(13)
C13 C12 C11 118.75(15)
C13 C12 N1 122.83(15)
C11 C12 N1 118.42(16)
C12 C13 C14 121.14(17)
C12 C13 H13 119.4
C14 C13 H13 119.4
C15 C14 C13 119.6(2)
C15 C14 H14 120.2
C13 C14 H14 120.2
C14 C15 C16 120.05(17)
C14 C15 H15 120.0
C16 C15 H15 120.0
C15 C16 C11 120.64(18)
C15 C16 H16 119.7
C11 C16 H16 119.7
C26 C21 C22 120.16(16)
C26 C21 S1 120.68(14)
C22 C21 S1 119.13(13)
C23 C22 C21 118.42(16)
C23 C22 N1 122.90(15)
C21 C22 N1 118.68(14)
C22 C23 C24 121.09(17)
C22 C23 H23 119.5
C24 C23 H23 119.5
C25 C24 C23 120.18(17)
C25 C24 H24 119.9
C23 C24 H24 119.9
C24 C25 C26 119.58(18)
C24 C25 H25 120.2
C26 C25 H25 120.2
C25 C26 C21 120.50(18)
C25 C26 H26 119.8
C21 C26 H26 119.8
O31 C31 C36 121.86(13)
O31 C31 C32 126.30(14)
C36 C31 C32 111.73(12)
C33 C32 C31 123.34(13)
C33 C32 N32 116.69(13)
C31 C32 N32 119.97(13)
C34 C33 C32 119.69(13)
C34 C33 H33 120.2
C32 C33 H33 120.2
C33 C34 C35 121.50(13)
C33 C34 N34 119.35(13)
C35 C34 N34 119.14(13)
C36 C35 C34 117.40(14)
C36 C35 H35 121.3
C34 C35 H35 121.3
C35 C36 C31 126.25(13)
C35 C36 N36 117.55(13)
C31 C36 N36 116.16(12)
O322 N32 O321 122.88(13)
O322 N32 C32 118.38(12)
O321 N32 C32 118.72(12)
O341 N34 O342 122.86(12)
O341 N34 C34 118.82(13)
O342 N34 C34 118.32(12)
O361 N36 O362 123.81(12)
O361 N36 C36 117.92(12)
O362 N36 C36 118.27(12)

loop_
_geom_bond_atom_site_label_1
_geom_bond_atom_site_label_2
_geom_bond_distance
S1 C11 1.773(2)
S1 C21 1.7724(18)
N1 C22 1.424(2)
N1 C12 1.429(2)
N1 C1 1.466(2)
C1 C2 1.535(2)
C1 H1A 0.9900
C1 H1B 0.9900
C2 C3 1.527(2)
C2 C7 1.534(2)
C2 H2 1.0000
C3 N4 1.5012(19)
C3 H3A 0.9900
C3 H3B 0.9900
N4 C8 1.487(2)
N4 C5 1.5112(19)
N4 H4 0.89(2)
C5 C6 1.522(3)
C5 H5A 0.9900
C5 H5B 0.9900
C6 C7 1.531(2)
C6 H6A 0.9900
C6 H6B 0.9900
C7 H7A 0.9900
C7 H7B 0.9900
C8 H8A 0.9800
C8 H8B 0.9800
C8 H8C 0.9800
C11 C16 1.398(3)
C11 C12 1.406(2)
C12 C13 1.394(3)
C13 C14 1.395(2)
C13 H13 0.9500
C14 C15 1.385(3)
C14 H14 0.9500
C15 C16 1.386(3)
C15 H15 0.9500
C16 H16 0.9500
C21 C26 1.400(3)
C21 C22 1.404(2)
C22 C23 1.396(2)
C23 C24 1.398(3)
C23 H23 0.9500
C24 C25 1.381(3)
C24 H24 0.9500
C25 C26 1.394(3)
C25 H25 0.9500
C26 H26 0.9500
O31 C31 1.2628(17)
C31 C36 1.447(2)
C31 C32 1.449(2)
C32 C33 1.387(2)
C32 N32 1.4586(19)
C33 C34 1.383(2)
C33 H33 0.9500
C34 C35 1.401(2)
C34 N34 1.4484(18)
C35 C36 1.368(2)
C35 H35 0.9500
C36 N36 1.4724(18)
N32 O322 1.2356(17)
N32 O321 1.2358(17)
N34 O341 1.2395(17)
N34 O342 1.2416(18)
N36 O361 1.2240(17)
N36 O362 1.2294(17)

loop_
_geom_hbond_atom_site_label_D
_geom_hbond_atom_site_label_H
_geom_hbond_atom_site_label_A
_geom_hbond_site_symmetry_A
_geom_hbond_distance_DH
_geom_hbond_distance_HA
_geom_hbond_distance_DA
_geom_hbond_angle_DHA
N4 H4 O31 . 0.89(2) 1.84(2) 2.6879(17) 158.2(19)
N4 H4 O321 . 0.89(2) 2.46(2) 3.0191(17) 121.8(16)
C3 H3B O321 . 0.99 2.50 3.0790(19) 117.1
C5 H5B O342 1_445 0.99 2.50 3.409(2) 151.7
C6 H6A O362 . 0.99 2.47 3.419(2) 159.5
C6 H6B O341 1_545 0.99 2.56 3.4229(19) 146.2
C35 H35 O322 1_655 0.95 2.52 3.4568(19) 168.0

loop_
_geom_torsion_atom_site_label_1
_geom_torsion_atom_site_label_2
_geom_torsion_atom_site_label_3
_geom_torsion_atom_site_label_4
_geom_torsion
C22 N1 C1 C2 147.93(14)
C12 N1 C1 C2 -60.27(18)
N1 C1 C2 C3 -55.39(17)
N1 C1 C2 C7 -177.44(13)
C7 C2 C3 N4 -57.81(16)
C1 C2 C3 N4 -179.23(11)
C2 C3 N4 C8 -174.63(12)
C2 C3 N4 C5 60.42(15)
C8 N4 C5 C6 176.30(14)
C3 N4 C5 C6 -58.85(16)
N4 C5 C6 C7 55.17(17)
C5 C6 C7 C2 -53.39(18)
C3 C2 C7 C6 54.29(18)
C1 C2 C7 C6 176.52(14)
C21 S1 C11 C16 -146.03(14)
C21 S1 C11 C12 35.93(14)
C16 C11 C12 C13 2.2(2)
S1 C11 C12 C13 -179.73(12)
C16 C11 C12 N1 -177.34(14)
S1 C11 C12 N1 0.7(2)
C22 N1 C12 C13 133.74(16)
C1 N1 C12 C13 -18.4(2)
C22 N1 C12 C11 -46.7(2)
C1 N1 C12 C11 161.13(14)
C11 C12 C13 C14 -2.8(2)
N1 C12 C13 C14 176.77(14)
C12 C13 C14 C15 1.1(3)
C13 C14 C15 C16 1.1(3)
C14 C15 C16 C11 -1.6(3)
C12 C11 C16 C15 -0.1(3)
S1 C11 C16 C15 -178.09(14)
C11 S1 C21 C26 143.82(15)
C11 S1 C21 C22 -38.10(15)
C26 C21 C22 C23 0.9(2)
S1 C21 C22 C23 -177.19(12)
C26 C21 C22 N1 -178.46(15)
S1 C21 C22 N1 3.4(2)
C12 N1 C22 C23 -134.91(16)
C1 N1 C22 C23 17.3(2)
C12 N1 C22 C21 44.4(2)
C1 N1 C22 C21 -163.41(14)
C21 C22 C23 C24 1.5(2)
N1 C22 C23 C24 -179.12(15)
C22 C23 C24 C25 -2.0(3)
C23 C24 C25 C26 0.0(3)
C24 C25 C26 C21 2.4(3)
C22 C21 C26 C25 -2.9(3)
S1 C21 C26 C25 175.17(14)
O31 C31 C32 C33 -174.09(14)
C36 C31 C32 C33 2.2(2)
O31 C31 C32 N32 6.2(2)
C36 C31 C32 N32 -177.49(13)
C31 C32 C33 C34 -3.5(2)
N32 C32 C33 C34 176.23(13)
C32 C33 C34 C35 3.1(2)
C32 C33 C34 N34 -175.86(13)
C33 C34 C35 C36 -1.6(2)
N34 C34 C35 C36 177.32(13)
C34 C35 C36 C31 0.5(2)
C34 C35 C36 N36 178.13(12)
O31 C31 C36 C35 175.76(14)
C32 C31 C36 C35 -0.7(2)
O31 C31 C36 N36 -1.9(2)
C32 C31 C36 N36 -178.38(12)
C33 C32 N32 O322 26.6(2)
C31 C32 N32 O322 -153.68(13)
C33 C32 N32 O321 -151.69(14)
C31 C32 N32 O321 28.0(2)
C33 C34 N34 O341 -14.8(2)
C35 C34 N34 O341 166.24(13)
C33 C34 N34 O342 165.15(13)
C35 C34 N34 O342 -13.8(2)
C35 C36 N36 O361 -58.59(18)
C31 C36 N36 O361 119.31(15)
C35 C36 N36 O362 121.21(15)
C31 C36 N36 O362 -60.90(18)
